data_4029384
loop_
_publ_author_name
'Hong, Fong-Jiao'
'Low, Yun-Yee'
'Chong, Kam-Weng'
'Thomas, Noel F.'
'Kam, Toh-Seok'

_publ_section_title
;
 Biomimetic oxidative dimerization of anodically generated stilbene
 radical cations: effect of aromatic substitution on product distribution
 and reaction pathways.
;
_journal_issue 10
_journal_name_full 'The Journal of organic chemistry'
_journal_page_first 4528
_journal_page_last 4543
_journal_paper_doi 10.1021/jo500559r
_journal_volume 79
_journal_year 2014
_chemical_formula_moiety 'C34 H38 N2 O'
_chemical_formula_sum 'C34 H38 N2 O'
_chemical_formula_weight 490.66
_chemical_melting_point 178.0(10)
_chemical_name_systematic
; 
 ? 
;
_space_group_IT_number 15
_symmetry_cell_setting monoclinic
_symmetry_space_group_name_Hall '-I 2ya'
_symmetry_space_group_name_H-M 'I 1 2/a 1'
_atom_sites_solution_hydrogens geom
_atom_sites_solution_primary direct
_atom_sites_solution_secondary difmap
_audit_creation_method SHELXL-97
_cell_angle_alpha 90.00
_cell_angle_beta 94.165(3)
_cell_angle_gamma 90.00
_cell_formula_units_Z 8
_cell_length_a 45.341(3)
_cell_length_b 6.3267(4)
_cell_length_c 19.1637(10)
_cell_measurement_reflns_used 1083
_cell_measurement_temperature 296(2)
_cell_measurement_theta_max 24.49
_cell_measurement_theta_min 2.70
_cell_volume 5482.8(6)
_computing_cell_refinement 'SAINT (Bruker, 2007)'
_computing_data_collection 'APEX2 (Bruker, 2007)'
_computing_data_reduction 'SAINT (Bruker, 2007)'
_computing_molecular_graphics 'X-SEED (Barbour, 2001)'
_computing_publication_material
;  
SHELXL-97 (Sheldrick, 2008), enCIFer (Allen et al., 2004),
;
_computing_structure_refinement
;  
SHELXL97 (Sheldrick, 2008), Olex2 (Dolomanov & Puschmann, 2009)
;
_computing_structure_solution 'SHELXS97 (Sheldrick, 2008)'
_diffrn_ambient_temperature 296(2)
_diffrn_measured_fraction_theta_full 1.000
_diffrn_measured_fraction_theta_max 0.995
_diffrn_measurement_device_type 'Bruker SMART APEX CCD'
_diffrn_measurement_method '\w scans'
_diffrn_radiation_monochromator graphite
_diffrn_radiation_source 'fine-focus sealed tube'
_diffrn_radiation_type MoK\a
_diffrn_radiation_wavelength 0.71073
_diffrn_reflns_av_R_equivalents 0.1744
_diffrn_reflns_av_sigmaI/netI 0.1547
_diffrn_reflns_limit_h_max 56
_diffrn_reflns_limit_h_min -56
_diffrn_reflns_limit_k_max 7
_diffrn_reflns_limit_k_min -7
_diffrn_reflns_limit_l_max 23
_diffrn_reflns_limit_l_min -23
_diffrn_reflns_number 23014
_diffrn_reflns_theta_full 25.00
_diffrn_reflns_theta_max 26.42
_diffrn_reflns_theta_min 0.90
_exptl_absorpt_coefficient_mu 0.071
_exptl_absorpt_correction_T_max 0.8620
_exptl_absorpt_correction_T_min 0.8001
_exptl_absorpt_correction_type multi-scan
_exptl_absorpt_process_details 'SADABS (Bruker, 2006)'
_exptl_crystal_colour 'light yellowish'
_exptl_crystal_density_diffrn 1.1389
_exptl_crystal_density_method 'not measured'
_exptl_crystal_description needle
_exptl_crystal_F_000 2112.0
_exptl_crystal_size_max 0.21
_exptl_crystal_size_mid 0.07
_exptl_crystal_size_min 0.01
_refine_diff_density_max 0.304
_refine_diff_density_min -0.264
_refine_diff_density_rms 0.071
_refine_ls_extinction_method none
_refine_ls_goodness_of_fit_ref 0.966
_refine_ls_hydrogen_treatment constr
_refine_ls_matrix_type full
_refine_ls_number_parameters 340
_refine_ls_number_reflns 5595
_refine_ls_number_restraints 0
_refine_ls_restrained_S_all 0.966
_refine_ls_R_factor_all 0.1910
_refine_ls_R_factor_gt 0.0745
_refine_ls_shift/su_max 0.005
_refine_ls_shift/su_mean <0.001
_refine_ls_structure_factor_coef Fsqd
_refine_ls_weighting_details 'calc w=1/[\s^2^(Fo^2^)+(0.0805P)^2^+0.0000P] where P=(Fo^2^+2Fc^2^)/3'
_refine_ls_weighting_scheme calc
_refine_ls_wR_factor_gt 0.1423
_refine_ls_wR_factor_ref 0.1954
_reflns_number_gt 2494
_reflns_number_total 5595
_reflns_threshold_expression I>2\s(I)
_cod_data_source_file jo500559r_si_021.cif
_cod_data_source_block hfj_5020_new
_cod_depositor_comments
;
The following automatic conversions were performed:

'_chemical_melting_point' value '177-179' was changed to '178.0(10)'
- the average value was taken and precision was
estimated.

'_symmetry_cell_setting' value 'Monoclinic' changed to
'monoclinic' according to
/usr/data/users/saulius/crontab/automatic-downloads/rss-feeds/ACS/lib/dictionaries/cif_core.dic
dictionary named 'cif_core.dic' version 2.4.2 from 2011-04-26.

Automatic conversion script
Id: cif_fix_values 2281 2013-09-26 08:29:07Z andrius 

 Adding full bibliography for 4029384--4029417.cif.
;
_cod_original_cell_volume 5482.7(5)
_cod_original_sg_symbol_H-M 'I 2/a'
_cod_database_code 4029384

loop_
_symmetry_equiv_pos_as_xyz
'x, y, z'
'-x+1/2, y, -z'
'x+1/2, y+1/2, z+1/2'
'-x+1, y+1/2, -z+1/2'
'-x, -y, -z'
'x-1/2, -y, z'
'-x+1/2, -y+1/2, -z+1/2'
'x, -y+1/2, z+1/2'

loop_
_atom_site_label
_atom_site_type_symbol
_atom_site_fract_x
_atom_site_fract_y
_atom_site_fract_z
_atom_site_U_iso_or_equiv
_atom_site_adp_type
_atom_site_occupancy
_atom_site_symmetry_multiplicity
_atom_site_calc_flag
_atom_site_refinement_flags
C1A C 0.11226(8) 0.4791(6) 0.05895(18) 0.0248(9) Uani 1 1 d .
C2A C 0.08891(8) 0.3690(6) 0.08391(19) 0.0280(9) Uani 1 1 d .
H2A H 0.0806 0.4184 0.1237 0.034 Uiso 1 1 calc R
C3A C 0.07753(8) 0.1882(6) 0.05190(19) 0.0286(9) Uani 1 1 d .
H3A H 0.0618 0.1193 0.0705 0.034 Uiso 1 1 calc R
C4A C 0.08936(8) 0.1067(6) -0.00818(19) 0.0269(9) Uani 1 1 d .
C5A C 0.11356(8) 0.2160(6) -0.03290(19) 0.0307(9) Uani 1 1 d .
H5A H 0.1225 0.1643 -0.0716 0.037 Uiso 1 1 calc R
C6A C 0.12425(8) 0.3995(6) -0.00052(19) 0.0285(9) Uani 1 1 d .
H6A H 0.1398 0.4711 -0.0190 0.034 Uiso 1 1 calc R
C7A C 0.12409(8) 0.6797(6) 0.09165(19) 0.0266(9) Uani 1 1 d .
H7A H 0.1316 0.7682 0.0549 0.032 Uiso 1 1 calc R
C8A C 0.14870(8) 0.6546(6) 0.15078(18) 0.0263(9) Uani 1 1 d .
H8A H 0.1553 0.5071 0.1525 0.032 Uiso 1 1 calc R
C9A C 0.17521(8) 0.7973(6) 0.14415(18) 0.0263(9) Uani 1 1 d .
C10A C 0.20328(8) 0.7295(6) 0.16922(19) 0.0331(10) Uani 1 1 d .
H10A H 0.2055 0.5951 0.1885 0.040 Uiso 1 1 calc R
C11A C 0.22792(9) 0.8581(7) 0.1661(2) 0.0412(11) Uani 1 1 d .
H11A H 0.2463 0.8093 0.1836 0.049 Uiso 1 1 calc R
C12A C 0.22542(9) 1.0590(7) 0.1370(2) 0.0430(11) Uani 1 1 d .
C13A C 0.19754(9) 1.1254(7) 0.1115(2) 0.0396(11) Uani 1 1 d .
H13A H 0.1953 1.2591 0.0916 0.047 Uiso 1 1 calc R
C14A C 0.17304(8) 0.9982(6) 0.11485(19) 0.0302(9) Uani 1 1 d .
H14A H 0.1547 1.0477 0.0972 0.036 Uiso 1 1 calc R
C15A C 0.09348(9) -0.1662(6) -0.0970(2) 0.0408(11) Uani 1 1 d .
H15A H 0.0933 -0.0706 -0.1359 0.061 Uiso 1 1 calc R
H15B H 0.0839 -0.2956 -0.1115 0.061 Uiso 1 1 calc R
H15C H 0.1135 -0.1952 -0.0803 0.061 Uiso 1 1 calc R
C16A C 0.05305(9) -0.1798(6) -0.0152(2) 0.0397(11) Uani 1 1 d .
H16A H 0.0579 -0.2221 0.0324 0.060 Uiso 1 1 calc R
H16B H 0.0484 -0.3026 -0.0433 0.060 Uiso 1 1 calc R
H16C H 0.0363 -0.0868 -0.0172 0.060 Uiso 1 1 calc R
C17A C 0.25227(10) 1.1992(8) 0.1327(3) 0.0739(17) Uani 1 1 d .
H17A H 0.2588 1.1942 0.0862 0.111 Uiso 1 1 calc R
H17B H 0.2679 1.1504 0.1654 0.111 Uiso 1 1 calc R
H17C H 0.2472 1.3420 0.1439 0.111 Uiso 1 1 calc R
C1B C 0.08384(8) 0.9161(6) 0.23049(18) 0.0246(9) Uani 1 1 d .
C2B C 0.08188(8) 1.0964(6) 0.27079(19) 0.0295(9) Uani 1 1 d .
H2B H 0.0971 1.1951 0.2710 0.035 Uiso 1 1 calc R
C3B C 0.05838(8) 1.1361(6) 0.3107(2) 0.0300(9) Uani 1 1 d .
H3B H 0.0582 1.2589 0.3374 0.036 Uiso 1 1 calc R
C4B C 0.03487(8) 0.9936(6) 0.31144(19) 0.0267(9) Uani 1 1 d .
C5B C 0.03613(8) 0.8134(6) 0.2694(2) 0.0343(10) Uani 1 1 d .
H5B H 0.0206 0.7167 0.2675 0.041 Uiso 1 1 calc R
C6B C 0.06025(8) 0.7778(6) 0.2305(2) 0.0336(10) Uani 1 1 d .
H6B H 0.0606 0.6561 0.2034 0.040 Uiso 1 1 calc R
C7B C 0.11006(8) 0.8737(6) 0.18905(17) 0.0260(9) Uani 1 1 d .
H7B H 0.1208 1.0060 0.1830 0.031 Uiso 1 1 calc R
C8B C 0.13184(7) 0.7026(5) 0.21700(17) 0.0229(8) Uani 1 1 d .
H8B H 0.1201 0.5768 0.2261 0.027 Uiso 1 1 calc R
C9B C 0.15104(7) 0.7472(6) 0.28275(18) 0.0238(9) Uani 1 1 d .
C10B C 0.15884(8) 0.5829(6) 0.3282(2) 0.0322(9) Uani 1 1 d .
H10B H 0.1517 0.4477 0.3180 0.039 Uiso 1 1 calc R
C11B C 0.17716(8) 0.6155(7) 0.3887(2) 0.0345(10) Uani 1 1 d .
H11B H 0.1819 0.5020 0.4183 0.041 Uiso 1 1 calc R
C12B C 0.18841(8) 0.8131(7) 0.40573(19) 0.0320(10) Uani 1 1 d .
C13B C 0.18059(8) 0.9771(7) 0.3602(2) 0.0338(10) Uani 1 1 d .
H13B H 0.1879 1.1119 0.3703 0.041 Uiso 1 1 calc R
C14B C 0.16233(8) 0.9463(6) 0.3002(2) 0.0329(10) Uani 1 1 d .
H14B H 0.1575 1.0605 0.2710 0.039 Uiso 1 1 calc R
C15B C -0.01086(8) 0.8662(7) 0.3577(2) 0.0434(11) Uani 1 1 d .
H15D H -0.0210 0.8425 0.3126 0.065 Uiso 1 1 calc R
H15E H -0.0248 0.9118 0.3900 0.065 Uiso 1 1 calc R
H15F H -0.0016 0.7372 0.3743 0.065 Uiso 1 1 calc R
C16B C 0.01140(9) 1.2059(7) 0.3987(2) 0.0488(12) Uani 1 1 d .
H16D H 0.0286 1.2000 0.4310 0.073 Uiso 1 1 calc R
H16E H -0.0061 1.2027 0.4241 0.073 Uiso 1 1 calc R
H16F H 0.0117 1.3341 0.3720 0.073 Uiso 1 1 calc R
C17B C 0.20858(9) 0.8480(8) 0.4707(2) 0.0484(12) Uani 1 1 d .
H17D H 0.2013 0.7706 0.5089 0.073 Uiso 1 1 calc R
H17E H 0.2092 0.9959 0.4818 0.073 Uiso 1 1 calc R
H17F H 0.2281 0.7997 0.4627 0.073 Uiso 1 1 calc R
N4A N 0.07802(7) -0.0714(5) -0.04154(18) 0.0430(9) Uani 1 1 d .
N4B N 0.01135(7) 1.0265(5) 0.35206(17) 0.0362(9) Uani 1 1 d .
O7 O 0.10013(5) 0.7915(4) 0.12167(12) 0.0295(6) Uani 1 1 d .

loop_
_atom_site_aniso_label
_atom_site_aniso_U_11
_atom_site_aniso_U_22
_atom_site_aniso_U_33
_atom_site_aniso_U_23
_atom_site_aniso_U_13
_atom_site_aniso_U_12
C1A 0.025(2) 0.025(2) 0.024(2) -0.0010(17) -0.0013(17) -0.0001(17)
C2A 0.028(2) 0.029(2) 0.027(2) -0.0013(18) 0.0036(18) 0.0030(18)
C3A 0.026(2) 0.029(2) 0.031(2) 0.0003(19) 0.0035(17) -0.0025(18)
C4A 0.027(2) 0.026(2) 0.028(2) -0.0030(18) -0.0003(17) -0.0028(17)
C5A 0.031(2) 0.037(2) 0.024(2) -0.0075(19) 0.0050(17) 0.0019(19)
C6A 0.025(2) 0.034(2) 0.027(2) 0.0009(18) 0.0027(17) -0.0071(18)
C7A 0.028(2) 0.027(2) 0.025(2) 0.0002(18) 0.0017(17) 0.0003(17)
C8A 0.028(2) 0.026(2) 0.025(2) -0.0027(17) -0.0006(17) -0.0014(17)
C9A 0.023(2) 0.032(2) 0.024(2) -0.0069(18) 0.0036(16) -0.0033(17)
C10A 0.030(2) 0.041(2) 0.028(2) -0.0023(19) -0.0009(18) 0.000(2)
C11A 0.022(2) 0.057(3) 0.044(3) -0.002(2) -0.001(2) 0.002(2)
C12A 0.028(2) 0.050(3) 0.052(3) -0.006(2) 0.012(2) -0.011(2)
C13A 0.039(3) 0.036(2) 0.045(3) 0.001(2) 0.010(2) -0.002(2)
C14A 0.027(2) 0.035(2) 0.029(2) -0.0033(19) 0.0039(18) -0.0029(19)
C15A 0.053(3) 0.036(2) 0.034(2) -0.011(2) 0.002(2) -0.008(2)
C16A 0.040(2) 0.037(3) 0.041(3) -0.005(2) -0.004(2) -0.011(2)
C17A 0.038(3) 0.072(4) 0.113(5) -0.002(3) 0.018(3) -0.020(3)
C1B 0.023(2) 0.026(2) 0.024(2) -0.0033(17) -0.0054(17) -0.0023(17)
C2B 0.027(2) 0.026(2) 0.036(2) -0.0008(19) 0.0046(19) -0.0052(18)
C3B 0.033(2) 0.023(2) 0.034(2) -0.0029(18) 0.0029(19) -0.0021(18)
C4B 0.023(2) 0.029(2) 0.028(2) -0.0001(18) -0.0017(17) 0.0080(18)
C5B 0.023(2) 0.039(2) 0.041(2) -0.009(2) 0.0009(19) -0.0075(19)
C6B 0.029(2) 0.034(2) 0.037(2) -0.013(2) -0.0017(19) -0.0012(19)
C7B 0.029(2) 0.030(2) 0.0183(19) 0.0000(17) 0.0007(17) 0.0003(18)
C8B 0.0211(19) 0.027(2) 0.0208(19) 0.0027(17) 0.0004(16) -0.0003(16)
C9B 0.0205(19) 0.030(2) 0.021(2) -0.0026(17) 0.0011(16) -0.0039(17)
C10B 0.031(2) 0.034(2) 0.031(2) 0.0023(19) -0.0019(18) -0.0060(18)
C11B 0.033(2) 0.042(3) 0.028(2) 0.010(2) 0.0003(19) 0.007(2)
C12B 0.022(2) 0.049(3) 0.025(2) -0.003(2) -0.0007(17) -0.004(2)
C13B 0.029(2) 0.040(3) 0.033(2) -0.008(2) 0.0020(19) -0.0108(19)
C14B 0.038(2) 0.033(2) 0.027(2) 0.0016(19) 0.0008(19) 0.0013(19)
C15B 0.025(2) 0.052(3) 0.052(3) 0.001(2) 0.000(2) 0.001(2)
C16B 0.041(3) 0.050(3) 0.056(3) -0.017(3) 0.012(2) 0.002(2)
C17B 0.040(3) 0.077(3) 0.027(2) -0.003(2) -0.008(2) -0.006(2)
N4A 0.040(2) 0.045(2) 0.045(2) -0.0185(18) 0.0124(18) -0.0175(18)
N4B 0.0282(19) 0.037(2) 0.044(2) -0.0100(18) 0.0049(17) -0.0007(16)
O7 0.0292(15) 0.0332(15) 0.0253(14) -0.0061(12) -0.0042(12) 0.0058(12)

loop_
_atom_type_symbol
_atom_type_description
_atom_type_scat_dispersion_real
_atom_type_scat_dispersion_imag
_atom_type_scat_source
C C 0.0033 0.0016 'International Tables Vol C Tables 4.2.6.8 and 6.1.1.4'
H H 0.0000 0.0000 'International Tables Vol C Tables 4.2.6.8 and 6.1.1.4'
N N 0.0061 0.0033 'International Tables Vol C Tables 4.2.6.8 and 6.1.1.4'
O O 0.0106 0.0060 'International Tables Vol C Tables 4.2.6.8 and 6.1.1.4'

loop_
_geom_angle_atom_site_label_1
_geom_angle_atom_site_label_2
_geom_angle_atom_site_label_3
_geom_angle
C2A C1A C6A 117.1(3)
C2A C1A C7A 122.9(3)
C6A C1A C7A 120.0(3)
C3A C2A C1A 122.4(3)
C3A C2A H2A 118.8
C1A C2A H2A 118.8
C2A C3A C4A 121.1(3)
C2A C3A H3A 119.5
C4A C3A H3A 119.5
N4A C4A C3A 122.0(3)
N4A C4A C5A 121.3(3)
C3A C4A C5A 116.7(3)
C6A C5A C4A 121.1(3)
C6A C5A H5A 119.5
C4A C5A H5A 119.5
C5A C6A C1A 121.6(3)
C5A C6A H6A 119.2
C1A C6A H6A 119.2
O7 C7A C1A 108.9(3)
O7 C7A C8A 106.4(3)
C1A C7A C8A 116.0(3)
O7 C7A H7A 108.4
C1A C7A H7A 108.4
C8A C7A H7A 108.4
C9A C8A C7A 114.4(3)
C9A C8A C8B 113.0(3)
C7A C8A C8B 101.9(3)
C9A C8A H8A 109.1
C7A C8A H8A 109.1
C8B C8A H8A 109.1
C14A C9A C10A 117.1(3)
C14A C9A C8A 123.0(3)
C10A C9A C8A 119.8(3)
C11A C10A C9A 121.5(4)
C11A C10A H10A 119.2
C9A C10A H10A 119.2
C10A C11A C12A 120.8(4)
C10A C11A H11A 119.6
C12A C11A H11A 119.6
C13A C12A C11A 117.7(4)
C13A C12A C17A 121.3(4)
C11A C12A C17A 121.0(4)
C14A C13A C12A 121.6(4)
C14A C13A H13A 119.2
C12A C13A H13A 119.2
C13A C14A C9A 121.3(4)
C13A C14A H14A 119.4
C9A C14A H14A 119.4
N4A C15A H15A 109.5
N4A C15A H15B 109.5
H15A C15A H15B 109.5
N4A C15A H15C 109.5
H15A C15A H15C 109.5
H15B C15A H15C 109.5
N4A C16A H16A 109.5
N4A C16A H16B 109.5
H16A C16A H16B 109.5
N4A C16A H16C 109.5
H16A C16A H16C 109.5
H16B C16A H16C 109.5
C12A C17A H17A 109.5
C12A C17A H17B 109.5
H17A C17A H17B 109.5
C12A C17A H17C 109.5
H17A C17A H17C 109.5
H17B C17A H17C 109.5
C6B C1B C2B 116.1(3)
C6B C1B C7B 122.0(3)
C2B C1B C7B 121.9(3)
C3B C2B C1B 122.9(3)
C3B C2B H2B 118.5
C1B C2B H2B 118.5
C2B C3B C4B 120.6(3)
C2B C3B H3B 119.7
C4B C3B H3B 119.7
N4B C4B C3B 122.0(3)
N4B C4B C5B 120.8(3)
C3B C4B C5B 117.2(3)
C6B C5B C4B 120.6(4)
C6B C5B H5B 119.7
C4B C5B H5B 119.7
C1B C6B C5B 122.6(4)
C1B C6B H6B 118.7
C5B C6B H6B 118.7
O7 C7B C1B 109.4(3)
O7 C7B C8B 102.1(3)
C1B C7B C8B 117.1(3)
O7 C7B H7B 109.3
C1B C7B H7B 109.3
C8B C7B H7B 109.3
C9B C8B C7B 118.6(3)
C9B C8B C8A 115.5(3)
C7B C8B C8A 101.2(3)
C9B C8B H8B 106.9
C7B C8B H8B 106.9
C8A C8B H8B 106.9
C10B C9B C14B 117.1(3)
C10B C9B C8B 119.4(3)
C14B C9B C8B 123.4(3)
C9B C10B C11B 121.5(4)
C9B C10B H10B 119.3
C11B C10B H10B 119.3
C12B C11B C10B 121.2(4)
C12B C11B H11B 119.4
C10B C11B H11B 119.4
C11B C12B C13B 117.2(3)
C11B C12B C17B 121.3(4)
C13B C12B C17B 121.5(4)
C14B C13B C12B 122.0(4)
C14B C13B H13B 119.0
C12B C13B H13B 119.0
C13B C14B C9B 121.0(4)
C13B C14B H14B 119.5
C9B C14B H14B 119.5
N4B C15B H15D 109.5
N4B C15B H15E 109.5
H15D C15B H15E 109.5
N4B C15B H15F 109.5
H15D C15B H15F 109.5
H15E C15B H15F 109.5
N4B C16B H16D 109.5
N4B C16B H16E 109.5
H16D C16B H16E 109.5
N4B C16B H16F 109.5
H16D C16B H16F 109.5
H16E C16B H16F 109.5
C12B C17B H17D 109.5
C12B C17B H17E 109.5
H17D C17B H17E 109.5
C12B C17B H17F 109.5
H17D C17B H17F 109.5
H17E C17B H17F 109.5
C4A N4A C15A 119.7(3)
C4A N4A C16A 120.1(3)
C15A N4A C16A 119.6(3)
C4B N4B C15B 120.6(3)
C4B N4B C16B 120.0(3)
C15B N4B C16B 118.5(3)
C7B O7 C7A 109.8(3)

loop_
_geom_bond_atom_site_label_1
_geom_bond_atom_site_label_2
_geom_bond_distance
C1A C2A 1.382(5)
C1A C6A 1.392(5)
C1A C7A 1.497(5)
C2A C3A 1.380(5)
C2A H2A 0.9300
C3A C4A 1.403(5)
C3A H3A 0.9300
C4A N4A 1.377(5)
C4A C5A 1.408(5)
C5A C6A 1.387(5)
C5A H5A 0.9300
C6A H6A 0.9300
C7A O7 1.450(4)
C7A C8A 1.540(5)
C7A H7A 0.9800
C8A C9A 1.516(5)
C8A C8B 1.558(5)
C8A H8A 0.9800
C9A C14A 1.391(5)
C9A C10A 1.395(5)
C10A C11A 1.387(5)
C10A H10A 0.9300
C11A C12A 1.389(6)
C11A H11A 0.9300
C12A C13A 1.387(5)
C12A C17A 1.513(6)
C13A C14A 1.377(5)
C13A H13A 0.9300
C14A H14A 0.9300
C15A N4A 1.445(5)
C15A H15A 0.9600
C15A H15B 0.9600
C15A H15C 0.9600
C16A N4A 1.446(5)
C16A H16A 0.9600
C16A H16B 0.9600
C16A H16C 0.9600
C17A H17A 0.9600
C17A H17B 0.9600
C17A H17C 0.9600
C1B C6B 1.382(5)
C1B C2B 1.384(5)
C1B C7B 1.501(5)
C2B C3B 1.379(5)
C2B H2B 0.9300
C3B C4B 1.397(5)
C3B H3B 0.9300
C4B N4B 1.381(5)
C4B C5B 1.400(5)
C5B C6B 1.385(5)
C5B H5B 0.9300
C6B H6B 0.9300
C7B O7 1.434(4)
C7B C8B 1.535(5)
C7B H7B 0.9800
C8B C9B 1.505(5)
C8B H8B 0.9800
C9B C10B 1.385(5)
C9B C14B 1.392(5)
C10B C11B 1.393(5)
C10B H10B 0.9300
C11B C12B 1.380(5)
C11B H11B 0.9300
C12B C13B 1.385(5)
C12B C17B 1.506(5)
C13B C14B 1.381(5)
C13B H13B 0.9300
C14B H14B 0.9300
C15B N4B 1.439(5)
C15B H15D 0.9600
C15B H15E 0.9600
C15B H15F 0.9600
C16B N4B 1.445(5)
C16B H16D 0.9600
C16B H16E 0.9600
C16B H16F 0.9600
C17B H17D 0.9600
C17B H17E 0.9600
C17B H17F 0.9600
